data_7703598
loop_
_publ_author_name
'Petrenko, Alla'
'Leitonas, Karolis'
'Volyniuk, Dmytro'
'Baryshnikov, Gleb V.'
'Belyakov, Sergey'
'Minaev, Boris F.'
'\%Agren, Hans'
'Durgaryan, Hranush'
'Gra\<Zulevi\<cius, Juozas Vidas'
'Arsenyan, Pavel'

_publ_section_title
;
 Benzoselenophenylpyridine platinum complexes: green versus red
 phosphorescence towards hybrid OLEDs.
;
_journal_issue 11
_journal_name_full 'Dalton transactions (Cambridge, England : 2003)'
_journal_page_first 3393
_journal_page_last 3397
_journal_paper_doi 10.1039/d0dt00214c
_journal_volume 49
_journal_year 2020
_chemical_absolute_configuration ad
_chemical_formula_moiety 'C13 H9 N Se'
_chemical_formula_sum 'C13 H9 N Se'
_chemical_formula_weight 258.17
_space_group_IT_number 19
_space_group_name_Hall 'P 2ac 2ab'
_space_group_name_H-M_alt 'P 21 21 21'
_symmetry_cell_setting orthorhombic
_symmetry_space_group_name_H-M 'P 21 21 21'
_atom_sites_solution_hydrogens mixed
_atom_sites_solution_primary direct
_atom_sites_solution_secondary difmap
_audit_creation_method SHELXL
_audit_update_record
;
2019-07-10 deposited with the CCDC.	2020-02-25 downloaded from the CCDC.
;
_cell_angle_alpha 90.00
_cell_angle_beta 90.00
_cell_angle_gamma 90.00
_cell_formula_units_Z 4
_cell_length_a 5.8878(2)
_cell_length_b 8.7611(3)
_cell_length_c 20.3085(6)
_cell_measurement_reflns_used 1645
_cell_measurement_temperature 163(2)
_cell_measurement_theta_max 27.5
_cell_measurement_theta_min 0.9
_cell_volume 1047.59(6)
_computing_structure_refinement 'SHELXL (Sheldrick, 2008)'
_computing_structure_solution 'SHELXS-97 (Sheldrick, 1990)'
_diffrn_ambient_temperature 163(2)
_diffrn_measured_fraction_theta_full 0.97
_diffrn_measured_fraction_theta_max 0.97
_diffrn_measurement_device_type 'Bruker-Nonius KappaCCD'
_diffrn_measurement_method '\f and \w scan'
_diffrn_radiation_monochromator graphite
_diffrn_radiation_source 'fine-focus sealed tube'
_diffrn_radiation_type MoK\a
_diffrn_radiation_wavelength 0.71073
_diffrn_reflns_av_R_equivalents 0.0108
_diffrn_reflns_av_sigmaI/netI 0.0336
_diffrn_reflns_limit_h_max 8
_diffrn_reflns_limit_h_min -8
_diffrn_reflns_limit_k_max 12
_diffrn_reflns_limit_k_min -12
_diffrn_reflns_limit_l_max 28
_diffrn_reflns_limit_l_min -28
_diffrn_reflns_number 2809
_diffrn_reflns_theta_full 30.0
_diffrn_reflns_theta_max 30.0
_diffrn_reflns_theta_min 2.0
_exptl_absorpt_coefficient_mu 3.545
_exptl_absorpt_correction_type none
_exptl_crystal_colour 'Colourless '
_exptl_crystal_density_diffrn 1.637
_exptl_crystal_density_method 'not measured'
_exptl_crystal_description Block
_exptl_crystal_F_000 512
_exptl_crystal_size_max 0.21
_exptl_crystal_size_mid 0.18
_exptl_crystal_size_min 0.17
_refine_diff_density_max 0.774
_refine_diff_density_min -0.395
_refine_diff_density_rms 0.067
_refine_ls_abs_structure_details 'Flack H D (1983), Acta Cryst. A39, 876-881'
_refine_ls_abs_structure_Flack 0.011(13)
_refine_ls_extinction_method none
_refine_ls_goodness_of_fit_ref 1.059
_refine_ls_hydrogen_treatment constr
_refine_ls_matrix_type full
_refine_ls_number_parameters 136
_refine_ls_number_reflns 2795
_refine_ls_number_restraints 0
_refine_ls_restrained_S_all 1.059
_refine_ls_R_factor_all 0.0324
_refine_ls_R_factor_gt 0.0287
_refine_ls_shift/su_max 0.001
_refine_ls_shift/su_mean 0.000
_refine_ls_structure_factor_coef Fsqd
_refine_ls_weighting_details 'calc w=1/[\s^2^(Fo^2^)+(0.0149P)^2^+0.9329P] where P=(Fo^2^+2Fc^2^)/3'
_refine_ls_weighting_scheme calc
_refine_ls_wR_factor_gt 0.0634
_refine_ls_wR_factor_ref 0.0658
_reflns_d_resolution_high 0.7102
_reflns_number_gt 2634
_reflns_number_total 2795
_reflns_threshold_expression >2sigma(I)
_cod_data_source_file d0dt00214c2.cif
_cod_data_source_block pavel
_cod_depositor_comments 'Adding full bibliography for 7703596--7703598.cif.'
_cod_database_code 7703598
_shelx_title ' Compound Pavel'
_shelx_f_calc_maximum 150.18
_shelx_f_squared_multiplier 1.000

loop_
_symmetry_equiv_pos_as_xyz
'x, y, z'
'-x+1/2, -y, z+1/2'
'x+1/2, -y+1/2, -z'
'-x, y+1/2, -z+1/2'

loop_
_atom_site_label
_atom_site_type_symbol
_atom_site_fract_x
_atom_site_fract_y
_atom_site_fract_z
_atom_site_U_iso_or_equiv
_atom_site_adp_type
_atom_site_occupancy
_atom_site_symmetry_multiplicity
_atom_site_calc_flag
_atom_site_refinement_flags
_atom_site_disorder_assembly
_atom_site_disorder_group
Se1 Se 0.42302(4) -0.03151(3) 0.410951(13) 0.02854(7) Uani 1 1 d . . .
C8 C 0.2880(4) 0.0374(3) 0.48995(11) 0.0254(5) Uani 1 1 d . . .
C12 C -0.0059(6) -0.4556(4) 0.27686(15) 0.0429(7) Uani 1 1 d . . .
H12 H -0.1293 -0.5224 0.2657 0.052 Uiso 1 1 d R . .
C10 C 0.1614(5) -0.2601(3) 0.34289(13) 0.0279(5) Uani 1 1 d . . .
C9 C 0.0764(4) -0.0339(3) 0.50023(11) 0.0258(4) Uani 1 1 d . . .
C2 C 0.1660(4) -0.1573(3) 0.40014(13) 0.0265(5) Uani 1 1 d . . .
C7 C 0.3750(5) 0.1448(3) 0.53436(13) 0.0296(6) Uani 1 1 d . . .
H7 H 0.5197 0.1912 0.5258 0.035 Uiso 1 1 d R . .
C13 C 0.1910(6) -0.4575(4) 0.23954(14) 0.0416(7) Uani 1 1 d . . .
H13 H 0.2042 -0.5387 0.2033 0.050 Uiso 1 1 d R . .
N15 N 0.3524(4) -0.2586(3) 0.30592(11) 0.0321(5) Uani 1 1 d . . .
C3 C 0.0145(5) -0.1425(3) 0.44996(13) 0.0276(5) Uani 1 1 d . . .
H3 H -0.1389 -0.1867 0.4509 0.033 Uiso 1 1 d R . .
C11 C -0.0224(5) -0.3550(4) 0.32947(15) 0.0367(7) Uani 1 1 d . . .
H11 H -0.1586 -0.3541 0.3555 0.044 Uiso 1 1 d R . .
C4 C -0.0497(5) 0.0059(3) 0.55585(13) 0.0322(6) Uani 1 1 d . . .
H4 H -0.1958 -0.0399 0.5629 0.039 Uiso 1 1 d R . .
C5 C 0.0347(5) 0.1117(3) 0.59994(14) 0.0363(7) Uani 1 1 d . . .
H5 H -0.0340 0.1608 0.6394 0.044 Uiso 1 1 d R . .
C14 C 0.3610(6) -0.3566(4) 0.25547(14) 0.0381(7) Uani 1 1 d . . .
H14 H 0.4982 -0.3546 0.2299 0.046 Uiso 1 1 d R . .
C6 C 0.2473(5) 0.1801(3) 0.58922(15) 0.0351(6) Uani 1 1 d . . .
H6 H 0.3037 0.2517 0.6210 0.042 Uiso 1 1 d R . .

loop_
_atom_site_aniso_label
_atom_site_aniso_U_11
_atom_site_aniso_U_22
_atom_site_aniso_U_33
_atom_site_aniso_U_23
_atom_site_aniso_U_13
_atom_site_aniso_U_12
Se1 0.02458(11) 0.03067(13) 0.03037(11) -0.00016(11) 0.00480(10) -0.00453(11)
C8 0.0279(11) 0.0217(11) 0.0267(10) 0.0048(11) 0.0049(9) 0.0039(11)
C12 0.0506(16) 0.0399(18) 0.0383(14) -0.0049(14) -0.0043(13) -0.0144(15)
C10 0.0319(12) 0.0246(14) 0.0273(12) 0.0042(10) -0.0029(10) 0.0015(10)
C9 0.0265(10) 0.0213(11) 0.0294(10) 0.0062(10) 0.0037(9) 0.0037(13)
C2 0.0234(10) 0.0231(13) 0.0331(14) 0.0051(10) -0.0017(10) -0.0012(9)
C7 0.0310(14) 0.0259(14) 0.0318(13) 0.0027(10) -0.0010(10) -0.0001(10)
C13 0.0605(19) 0.0356(16) 0.0286(12) -0.0049(13) -0.0018(13) -0.0085(17)
N15 0.0342(12) 0.0322(13) 0.0299(11) 0.0020(10) 0.0005(9) -0.0013(10)
C3 0.0248(11) 0.0233(13) 0.0345(13) 0.0054(10) 0.0031(10) 0.0002(9)
C11 0.0356(15) 0.0376(17) 0.0370(14) 0.0036(12) -0.0010(12) -0.0077(12)
C4 0.0344(14) 0.0263(15) 0.0360(13) 0.0078(10) 0.0100(11) 0.0020(10)
C5 0.0469(17) 0.0312(15) 0.0309(13) 0.0044(11) 0.0082(12) 0.0115(12)
C14 0.0439(16) 0.0417(18) 0.0286(13) 0.0040(12) 0.0039(12) -0.0025(13)
C6 0.0487(15) 0.0260(13) 0.0306(12) 0.0005(12) -0.0025(15) 0.0063(12)

loop_
_atom_type_symbol
_atom_type_description
_atom_type_scat_dispersion_real
_atom_type_scat_dispersion_imag
_atom_type_scat_source
C C 0.0033 0.0016 'International Tables Vol C Tables 4.2.6.8 and 6.1.1.4'
H H 0.0000 0.0000 'International Tables Vol C Tables 4.2.6.8 and 6.1.1.4'
N N 0.0061 0.0033 'International Tables Vol C Tables 4.2.6.8 and 6.1.1.4'
Se Se -0.0929 2.2259 'International Tables Vol C Tables 4.2.6.8 and 6.1.1.4'

loop_
_geom_angle_atom_site_label_1
_geom_angle_atom_site_label_2
_geom_angle_atom_site_label_3
_geom_angle
_geom_angle_site_symmetry_1
_geom_angle_site_symmetry_3
_geom_angle_publ_flag
C2 Se1 C8 87.02(12) . . ?
C7 C8 C9 121.7(2) . . ?
C7 C8 Se1 127.4(2) . . ?
C9 C8 Se1 110.86(19) . . ?
C13 C12 C11 119.1(3) . . ?
C13 C12 H12 119.8 . . ?
C11 C12 H12 121.0 . . ?
N15 C10 C11 122.9(3) . . ?
N15 C10 C2 114.7(2) . . ?
C11 C10 C2 122.3(3) . . ?
C4 C9 C8 118.6(2) . . ?
C4 C9 C3 127.1(2) . . ?
C8 C9 C3 114.2(2) . . ?
C3 C2 C10 129.5(2) . . ?
C3 C2 Se1 112.7(2) . . ?
C10 C2 Se1 117.71(19) . . ?
C6 C7 C8 118.1(3) . . ?
C6 C7 H7 122.4 . . ?
C8 C7 H7 119.5 . . ?
C14 C13 C12 118.2(3) . . ?
C14 C13 H13 124.0 . . ?
C12 C13 H13 117.6 . . ?
C14 N15 C10 116.8(3) . . ?
C2 C3 C9 115.2(2) . . ?
C2 C3 H3 125.6 . . ?
C9 C3 H3 118.5 . . ?
C12 C11 C10 118.4(3) . . ?
C12 C11 H11 119.1 . . ?
C10 C11 H11 122.5 . . ?
C5 C4 C9 120.1(3) . . ?
C5 C4 H4 120.4 . . ?
C9 C4 H4 119.5 . . ?
C4 C5 C6 120.4(3) . . ?
C4 C5 H5 131.7 . . ?
C6 C5 H5 107.6 . . ?
N15 C14 C13 124.4(3) . . ?
N15 C14 H14 115.7 . . ?
C13 C14 H14 119.9 . . ?
C7 C6 C5 121.0(3) . . ?
C7 C6 H6 120.1 . . ?
C5 C6 H6 118.9 . . ?

loop_
_geom_bond_atom_site_label_1
_geom_bond_atom_site_label_2
_geom_bond_distance
_geom_bond_site_symmetry_2
_geom_bond_publ_flag
Se1 C2 1.885(3) . ?
Se1 C8 1.890(2) . ?
C8 C7 1.400(4) . ?
C8 C9 1.410(4) . ?
C12 C13 1.385(5) . ?
C12 C11 1.389(4) . ?
C12 H12 0.9600 . ?
C10 N15 1.352(4) . ?
C10 C11 1.391(4) . ?
C10 C2 1.471(4) . ?
C9 C4 1.396(3) . ?
C9 C3 1.442(4) . ?
C2 C3 1.355(4) . ?
C7 C6 1.379(4) . ?
C7 H7 0.9600 . ?
C13 C14 1.374(5) . ?
C13 H13 1.0260 . ?
N15 C14 1.338(4) . ?
C3 H3 0.9829 . ?
C11 H11 0.9599 . ?
C4 C5 1.381(4) . ?
C4 H4 0.9600 . ?
C5 C6 1.404(4) . ?
C5 H5 0.9961 . ?
C14 H14 0.9600 . ?
C6 H6 0.9599 . ?

loop_
_geom_torsion_atom_site_label_1
_geom_torsion_atom_site_label_2
_geom_torsion_atom_site_label_3
_geom_torsion_atom_site_label_4
_geom_torsion
_geom_torsion_site_symmetry_1
_geom_torsion_site_symmetry_2
_geom_torsion_site_symmetry_3
_geom_torsion_site_symmetry_4
_geom_torsion_publ_flag
C2 Se1 C8 C7 180.0(3) . . . . ?
C2 Se1 C8 C9 -0.46(19) . . . . ?
C7 C8 C9 C4 0.9(4) . . . . ?
Se1 C8 C9 C4 -178.75(19) . . . . ?
C7 C8 C9 C3 -179.4(2) . . . . ?
Se1 C8 C9 C3 1.0(3) . . . . ?
N15 C10 C2 C3 -172.8(3) . . . . ?
C11 C10 C2 C3 5.0(4) . . . . ?
N15 C10 C2 Se1 3.7(3) . . . . ?
C11 C10 C2 Se1 -178.4(2) . . . . ?
C8 Se1 C2 C3 -0.2(2) . . . . ?
C8 Se1 C2 C10 -177.3(2) . . . . ?
C9 C8 C7 C6 -0.1(4) . . . . ?
Se1 C8 C7 C6 179.5(2) . . . . ?
C11 C12 C13 C14 -1.4(5) . . . . ?
C11 C10 N15 C14 -1.5(4) . . . . ?
C2 C10 N15 C14 176.4(2) . . . . ?
C10 C2 C3 C9 177.5(2) . . . . ?
Se1 C2 C3 C9 0.8(3) . . . . ?
C4 C9 C3 C2 178.5(3) . . . . ?
C8 C9 C3 C2 -1.2(3) . . . . ?
C13 C12 C11 C10 -0.4(5) . . . . ?
N15 C10 C11 C12 1.9(4) . . . . ?
C2 C10 C11 C12 -175.8(3) . . . . ?
C8 C9 C4 C5 -0.9(4) . . . . ?
C3 C9 C4 C5 179.4(3) . . . . ?
C9 C4 C5 C6 0.1(4) . . . . ?
C10 N15 C14 C13 -0.4(4) . . . . ?
C12 C13 C14 N15 1.9(5) . . . . ?
C8 C7 C6 C5 -0.8(4) . . . . ?
C4 C5 C6 C7 0.8(4) . . . . ?
